data_1008810
loop_
_publ_author_name
'Levy, D'
'Barbier, J'

_publ_section_title
;
A new structural family: M10n-2 Ge3n+1 O16n with M = (Co, Mg) and (Ni,
Mg)
;
_journal_coden_ASTM JSSCBI
_journal_name_full 'Journal of Solid State Chemistry'
_journal_page_first 9
_journal_page_last 19
_journal_paper_doi 10.1006/jssc.1997.7252
_journal_volume 130
_journal_year 1997
_chemical_formula_structural '(Co7.25 Mg6.75) Ge5 O24'
_chemical_formula_sum 'Co7.25 Ge5 Mg6.75 O24'
_chemical_name_systematic
;
Cobalt magnesium germanium oxide (7.25/6.75/5/24)
;
_space_group_IT_number 55
_symmetry_cell_setting orthorhombic
_symmetry_Int_Tables_number 55
_symmetry_space_group_name_Hall '-P 2 2ab'
_symmetry_space_group_name_H-M 'P b a m'
_cell_angle_alpha 90
_cell_angle_beta 90
_cell_angle_gamma 90
_cell_formula_units_Z 2
_cell_length_a 14.537(2)
_cell_length_b 10.219(2)
_cell_length_c 5.950(1)
_cell_volume 883.9
_refine_ls_R_factor_all 0.039
_cod_database_code 1008810

loop_
_symmetry_equiv_pos_as_xyz
x,y,z
-x,-y,z
1/2+x,1/2-y,-z
1/2-x,1/2+y,-z
-x,-y,-z
x,y,-z
1/2-x,1/2+y,z
1/2+x,1/2-y,z

loop_
_atom_site_label
_atom_site_type_symbol
_atom_site_symmetry_multiplicity
_atom_site_Wyckoff_symbol
_atom_site_fract_x
_atom_site_fract_y
_atom_site_fract_z
_atom_site_occupancy
_atom_site_attached_hydrogens
_atom_site_calc_flag
Ge1 Ge4+ 2 a 0. 0. 0. 1. 0 d
Ge2 Ge4+ 4 g 0.1256(1) 0.5016(1) 0. 1. 0 d
Ge3 Ge4+ 4 h 0.1860(1) 0.3238(1) 0.5 1. 0 d
Co1 Co2+ 2 d 0. 0.5 0.5 0.342 0 d
Mg1 Mg2+ 2 d 0. 0.5 0.5 0.658 0 d
Co2 Co2+ 2 b 0. 0. 0.5 0.898 0 d
Mg2 Mg2+ 2 b 0. 0. 0.5 0.102 0 d
Co3 Co2+ 4 g 0.1749(1) 0.1777(1) 0. 0.258 0 d
Mg3 Mg2+ 4 g 0.1749(1) 0.1777(1) 0. 0.742 0 d
Co4 Co2+ 4 h 0.3269(1) 0.1469(1) 0.5 0.383 0 d
Mg4 Mg2+ 4 h 0.3269(1) 0.1469(1) 0.5 0.617 0 d
Co5 Co2+ 8 i -0.0044(1) 0.2522(1) 0.2406(1) 0.517 0 d
Mg5 Mg2+ 8 i -0.0044(1) 0.2522(1) 0.2406(1) 0.483 0 d
Co6 Co2+ 8 i 0.3309(1) 0.4186(1) 0.2457(1) 0.666 0 d
Mg6 Mg2+ 8 i 0.3309(1) 0.4186(1) 0.2457(1) 0.334 0 d
O1 O2- 4 g 0.0844(1) 0.3380(2) 0. 1. 0 d
O2 O2- 4 g 0.4221(1) 0.3496(2) 0. 1. 0 d
O3 O2- 4 g 0.2524(1) 0.0038(2) 0. 1. 0 d
O4 O2- 4 h 0.0680(1) 0.3301(2) 0.5 1. 0 d
O5 O2- 4 h 0.4127(1) 0.3300(2) 0.5 1. 0 d
O6 O2- 4 h 0.2579(1) -0.0233(2) 0.5 1. 0 d
O7 O2- 8 i 0.0751(1) 0.0779(1) 0.2220(2) 1. 0 d
O8 O2- 8 i 0.4141(1) 0.0803(1) 0.2472(2) 1. 0 d
O9 O2- 8 i 0.2420(1) 0.2498(1) 0.2730(3) 1. 0 d

loop_
_atom_type_symbol
_atom_type_oxidation_number
Ge4+ 4.000
Co2+ 2.000
Mg2+ 2.000
O2- -2.000
